data_1523189
loop_
_publ_author_name
'Anderko, K.'

_publ_section_title
;
 Beitrag zu den binaeren Systemen des Titans mit Gallium, Indium und
 Germanium und des Zirkons mit Gallium und Indium
;
_journal_name_full 'Zeitschrift fuer Metallkunde'
_journal_page_first 165
_journal_page_last 172
_journal_volume 49
_journal_year 1958
_chemical_formula_sum 'Ga0.1 Ti0.9'
_chemical_name_systematic '(Ga0.1 Ti0.9)'
_space_group_IT_number 194
_symmetry_space_group_name_Hall '-P 6c 2c'
_symmetry_space_group_name_H-M 'P 63/m m c'
_cell_angle_alpha 90
_cell_angle_beta 90
_cell_angle_gamma 120
_cell_formula_units_Z 2
_cell_length_a 2.925
_cell_length_b 2.925
_cell_length_c 4.668
_cell_volume 34.587
_citation_journal_id_ASTM ZEMTAE
_cod_data_source_file Anderko_ZEMTAE_1958_376.cif
_cod_data_source_block Ga0.1Ti0.9
_cod_original_cell_volume 34.58702
_cod_database_code 1523189

loop_
_symmetry_equiv_pos_as_xyz
x,y,z
x-y,x,z+1/2
-y,x-y,z
-x,-y,z+1/2
-x+y,-x,z
y,-x+y,z+1/2
-y,-x,-z+1/2
x-y,-y,-z
x,x-y,-z+1/2
y,x,-z
-x+y,y,-z+1/2
-x,-x+y,-z
-x,-y,-z
-x+y,-x,-z-1/2
y,-x+y,-z
x,y,-z-1/2
x-y,x,-z
-y,x-y,-z-1/2
y,x,z-1/2
-x+y,y,z
-x,-x+y,z-1/2
-y,-x,z
x-y,-y,z-1/2
x,x-y,z

loop_
_atom_site_label
_atom_site_type_symbol
_atom_site_fract_x
_atom_site_fract_y
_atom_site_fract_z
_atom_site_occupancy
_atom_site_U_iso_or_equiv
Ti1 Ti 0.3333 0.6667 0.25 0.9 0.0
Ga1 Ga 0.3333 0.6667 0.25 0.1 0.0
